data_4032781
loop_
_publ_author_name
'Malov\'a Kri\<zkov\'a, Petra'
'Prechelmacher, Susanne'
'Roller, Alexander'
'Hammerschmidt, Friedrich'

_publ_section_title
;
 Chemical Synthesis of (RP)- and (SP)-[(16)O,(17)O,(18)O]Phosphoenol
 Pyruvate.
;
_journal_issue 19
_journal_name_full 'The Journal of organic chemistry'
_journal_page_first 10310
_journal_page_last 10318
_journal_paper_doi 10.1021/acs.joc.7b01783
_journal_volume 82
_journal_year 2017
_chemical_formula_moiety 'C16 H21 O6 P'
_chemical_formula_sum 'C16 H21 O6 P'
_chemical_formula_weight 340.30
_chemical_name_systematic
;
Ethyl (+-)-2-(((2R*,6R*)-4,4-dimethyl-2-oxido-6-phenyl
-1,3,2-dioxaphosphinan-2-yl)oxy)-acrylate 
;
_space_group_crystal_system triclinic
_space_group_IT_number 2
_space_group_name_Hall '-P 1'
_space_group_name_H-M_alt 'P -1'
_symmetry_space_group_name_Hall '-P 1'
_symmetry_space_group_name_H-M 'P -1'
_atom_sites_solution_hydrogens geom
_atom_sites_solution_primary direct
_audit_creation_date 2016-07-19
_audit_creation_method
;
Olex2 1.2
(compiled 2016.02.19 svn.r3266 for OlexSys, GUI svn.r5155)
;
_cell_angle_alpha 97.1640(10)
_cell_angle_beta 94.7880(10)
_cell_angle_gamma 92.485(2)
_cell_formula_units_Z 2
_cell_length_a 7.5159(2)
_cell_length_b 8.9376(3)
_cell_length_c 12.5585(4)
_cell_measurement_reflns_used 8564
_cell_measurement_temperature 120
_cell_measurement_theta_max 30.078
_cell_measurement_theta_min 2.300
_cell_volume 832.87(4)
_computing_cell_refinement 'APEX2 v2011.2-0'
_computing_data_collection 'APEX2 v2011.2-0'
_computing_data_reduction 'APEX2 v2011.2-0'
_computing_molecular_graphics 'Olex2 (Dolomanov et al., 2009)'
_computing_publication_material 'Olex2 (Dolomanov et al., 2009)'
_computing_structure_refinement 'XL (Sheldrick, 2008)'
_computing_structure_solution 'ShelXS (Sheldrick, 2008)'
_diffrn_ambient_temperature 120
_diffrn_measured_fraction_theta_full 0.988
_diffrn_measured_fraction_theta_max 0.985
_diffrn_measurement_device_type 'Bruker APEX-II CCD'
_diffrn_measurement_method '\f and \w scans'
_diffrn_radiation_type MoK\a
_diffrn_radiation_wavelength 0.71073
_diffrn_reflns_av_R_equivalents 0.0267
_diffrn_reflns_av_unetI/netI 0.0237
_diffrn_reflns_Laue_measured_fraction_full 0.988
_diffrn_reflns_Laue_measured_fraction_max 0.985
_diffrn_reflns_limit_h_max 10
_diffrn_reflns_limit_h_min -10
_diffrn_reflns_limit_k_max 12
_diffrn_reflns_limit_k_min -12
_diffrn_reflns_limit_l_max 17
_diffrn_reflns_limit_l_min -13
_diffrn_reflns_number 20144
_diffrn_reflns_point_group_measured_fraction_full 0.988
_diffrn_reflns_point_group_measured_fraction_max 0.985
_diffrn_reflns_theta_full 25.242
_diffrn_reflns_theta_max 30.149
_diffrn_reflns_theta_min 2.300
_diffrn_source 'INCOATEC microfocus sealed tube'
_diffrn_standards_number 0
_exptl_absorpt_coefficient_mu 0.193
_exptl_absorpt_correction_T_max 0.7460
_exptl_absorpt_correction_T_min 0.6897
_exptl_absorpt_correction_type multi-scan
_exptl_absorpt_process_details
;
SADABS-2008/1 (Bruker,2008) was used for absorption correction.
wR2(int) was 0.0491 before and 0.0406 after correction.
The Ratio of minimum to maximum transmission is 0.9245.
The \l/2 correction factor is 0.0015.
;
_exptl_crystal_colour 'clear colourless'
_exptl_crystal_colour_lustre clear
_exptl_crystal_colour_primary colourless
_exptl_crystal_density_diffrn 1.357
_exptl_crystal_description block
_exptl_crystal_F_000 360
_exptl_crystal_size_max 0.2
_exptl_crystal_size_mid 0.2
_exptl_crystal_size_min 0.1
_refine_diff_density_max 0.413
_refine_diff_density_min -0.427
_refine_diff_density_rms 0.049
_refine_ls_extinction_method none
_refine_ls_goodness_of_fit_ref 1.040
_refine_ls_hydrogen_treatment constr
_refine_ls_matrix_type full
_refine_ls_number_parameters 211
_refine_ls_number_reflns 4844
_refine_ls_number_restraints 0
_refine_ls_restrained_S_all 1.040
_refine_ls_R_factor_all 0.0407
_refine_ls_R_factor_gt 0.0345
_refine_ls_shift/su_max 0.001
_refine_ls_shift/su_mean 0.000
_refine_ls_structure_factor_coef Fsqd
_refine_ls_weighting_details 'w=1/[\s^2^(Fo^2^)+(0.0339P)^2^+0.4180P] where P=(Fo^2^+2Fc^2^)/3'
_refine_ls_weighting_scheme calc
_refine_ls_wR_factor_gt 0.0852
_refine_ls_wR_factor_ref 0.0893
_reflns_Friedel_coverage 0.000
_reflns_number_gt 4229
_reflns_number_total 4844
_reflns_threshold_expression 'I > 2\s(I)'
_cod_data_source_file jo7b01783_si_002.cif
_cod_data_source_block pema455_p-1
_cod_depositor_comments 'Adding full bibliography for 4032781.cif.'
_cod_original_cell_volume 832.86(4)
_cod_database_code 4032781
_shelxl_version_number 2013-3
_shelx_space_group_comment
;
The symmetry employed for this shelxl refinement is uniquely defined
by the following loop, which should always be used as a source of
symmetry information in preference to the above space-group names.
They are only intended as comments.
;
_shelx_estimated_absorpt_t_max 0.981
_shelx_estimated_absorpt_t_min 0.962

loop_
_space_group_symop_operation_xyz
'x, y, z'
'-x, -y, -z'

loop_
_atom_site_label
_atom_site_type_symbol
_atom_site_fract_x
_atom_site_fract_y
_atom_site_fract_z
_atom_site_U_iso_or_equiv
_atom_site_adp_type
_atom_site_occupancy
_atom_site_site_symmetry_order
_atom_site_calc_flag
_atom_site_refinement_flags_posn
P1 P 0.44059(4) 0.78173(3) 0.61276(2) 0.01550(7) Uani 1 1 d .
O1 O 0.54045(11) 0.92903(9) 0.67400(7) 0.01797(16) Uani 1 1 d .
O2 O 0.54541(11) 0.73050(9) 0.51433(6) 0.01823(16) Uani 1 1 d .
O3 O 0.25133(11) 0.79977(10) 0.58559(7) 0.02266(18) Uani 1 1 d .
O4 O 0.47954(11) 0.65355(9) 0.68920(6) 0.01863(16) Uani 1 1 d .
O6 O 0.70248(12) 0.70870(10) 0.87286(7) 0.02222(18) Uani 1 1 d .
O7 O 0.47070(13) 0.68874(14) 0.97388(7) 0.0351(2) Uani 1 1 d .
C1 C 0.73819(14) 0.93389(12) 0.68677(9) 0.0158(2) Uani 1 1 d .
H1 H 0.7782 0.8517 0.7289 0.019 Uiso 1 1 calc R
C2 C 0.80497(15) 0.90839(13) 0.57551(9) 0.0173(2) Uani 1 1 d .
H2A H 0.9373 0.9167 0.5831 0.021 Uiso 1 1 calc R
H2B H 0.7631 0.9892 0.5339 0.021 Uiso 1 1 calc R
C3 C 0.74275(15) 0.75505(13) 0.51189(9) 0.0184(2) Uani 1 1 d .
C4 C 0.79466(15) 1.08452(13) 0.75048(9) 0.0166(2) Uani 1 1 d .
C5 C 0.88738(16) 1.09129(14) 0.85159(10) 0.0219(2) Uani 1 1 d .
H5 H 0.9193 1.0007 0.8789 0.026 Uiso 1 1 calc R
C6 C 0.93370(17) 1.23036(16) 0.91317(10) 0.0264(3) Uani 1 1 d .
H6 H 0.9978 1.2346 0.9821 0.032 Uiso 1 1 calc R
C7 C 0.88625(17) 1.36207(15) 0.87381(10) 0.0257(3) Uani 1 1 d .
H7 H 0.9171 1.4569 0.9159 0.031 Uiso 1 1 calc R
C8 C 0.79369(18) 1.35618(14) 0.77294(10) 0.0242(2) Uani 1 1 d .
H8 H 0.7611 1.4470 0.7462 0.029 Uiso 1 1 calc R
C9 C 0.74851(17) 1.21788(13) 0.71093(9) 0.0204(2) Uani 1 1 d .
H9 H 0.6862 1.2142 0.6416 0.024 Uiso 1 1 calc R
C10 C 0.83031(17) 0.62436(14) 0.55757(11) 0.0246(2) Uani 1 1 d .
H10A H 0.8106 0.6283 0.6340 0.037 Uiso 1 1 calc GR
H10B H 0.9590 0.6314 0.5499 0.037 Uiso 1 1 calc GR
H10C H 0.7780 0.5288 0.5183 0.037 Uiso 1 1 calc GR
C11 C 0.76761(19) 0.75412(16) 0.39317(10) 0.0280(3) Uani 1 1 d .
H11A H 0.7206 0.6572 0.3534 0.042 Uiso 1 1 calc GR
H11B H 0.8952 0.7683 0.3839 0.042 Uiso 1 1 calc GR
H11C H 0.7031 0.8363 0.3656 0.042 Uiso 1 1 calc GR
C12 C 0.40592(16) 0.66160(14) 0.78774(9) 0.0205(2) Uani 1 1 d .
C13 C 0.54505(16) 0.68908(14) 0.88144(9) 0.0208(2) Uani 1 1 d .
C14 C 0.5907(2) 0.7236(2) 1.07244(11) 0.0383(4) Uani 1 1 d .
H14A H 0.7044 0.6739 1.0627 0.046 Uiso 1 1 calc R
H14B H 0.5355 0.6834 1.1326 0.046 Uiso 1 1 calc R
C15 C 0.6284(2) 0.8909(2) 1.09995(12) 0.0406(4) Uani 1 1 d .
H15A H 0.6910 0.9296 1.0428 0.061 Uiso 1 1 calc GR
H15B H 0.7033 0.9117 1.1684 0.061 Uiso 1 1 calc GR
H15C H 0.5154 0.9406 1.1066 0.061 Uiso 1 1 calc GR
C16 C 0.23284(19) 0.64231(18) 0.79579(11) 0.0331(3) Uani 1 1 d .
H16A H 0.1525 0.6219 0.7326 0.040 Uiso 1 1 calc R
H16B H 0.1885 0.6488 0.8648 0.040 Uiso 1 1 calc R

loop_
_atom_site_aniso_label
_atom_site_aniso_U_11
_atom_site_aniso_U_22
_atom_site_aniso_U_33
_atom_site_aniso_U_23
_atom_site_aniso_U_13
_atom_site_aniso_U_12
P1 0.01331(13) 0.01678(14) 0.01617(13) 0.00182(10) 0.00089(9) -0.00033(10)
O1 0.0143(4) 0.0170(4) 0.0220(4) -0.0008(3) 0.0036(3) -0.0006(3)
O2 0.0156(4) 0.0221(4) 0.0161(4) -0.0002(3) 0.0013(3) -0.0011(3)
O3 0.0143(4) 0.0274(5) 0.0264(4) 0.0056(3) 0.0002(3) 0.0000(3)
O4 0.0207(4) 0.0186(4) 0.0170(4) 0.0033(3) 0.0025(3) 0.0009(3)
O6 0.0201(4) 0.0265(4) 0.0205(4) 0.0046(3) 0.0022(3) 0.0010(3)
O7 0.0251(5) 0.0627(7) 0.0176(4) 0.0084(4) 0.0028(4) -0.0078(5)
C1 0.0133(5) 0.0161(5) 0.0182(5) 0.0026(4) 0.0013(4) 0.0003(4)
C2 0.0168(5) 0.0168(5) 0.0185(5) 0.0013(4) 0.0045(4) 0.0002(4)
C3 0.0157(5) 0.0196(5) 0.0198(5) -0.0003(4) 0.0047(4) 0.0001(4)
C4 0.0148(5) 0.0177(5) 0.0168(5) 0.0011(4) 0.0022(4) -0.0017(4)
C5 0.0204(6) 0.0247(6) 0.0203(5) 0.0032(4) -0.0008(4) 0.0012(4)
C6 0.0235(6) 0.0329(7) 0.0202(5) -0.0025(5) -0.0032(4) -0.0017(5)
C7 0.0246(6) 0.0240(6) 0.0257(6) -0.0061(5) 0.0028(5) -0.0052(5)
C8 0.0298(6) 0.0179(5) 0.0249(6) 0.0016(4) 0.0051(5) -0.0015(5)
C9 0.0246(6) 0.0190(5) 0.0171(5) 0.0020(4) 0.0011(4) -0.0011(4)
C10 0.0204(6) 0.0177(5) 0.0352(7) 0.0000(5) 0.0024(5) 0.0031(4)
C11 0.0311(7) 0.0315(7) 0.0209(6) -0.0032(5) 0.0108(5) -0.0020(5)
C12 0.0217(6) 0.0216(5) 0.0187(5) 0.0044(4) 0.0036(4) -0.0019(4)
C13 0.0226(6) 0.0218(6) 0.0185(5) 0.0046(4) 0.0031(4) -0.0008(4)
C14 0.0298(7) 0.0690(11) 0.0166(6) 0.0114(6) 0.0007(5) -0.0070(7)
C15 0.0293(7) 0.0671(11) 0.0229(6) -0.0054(7) 0.0021(5) 0.0073(7)
C16 0.0234(6) 0.0508(9) 0.0251(6) 0.0079(6) 0.0030(5) -0.0075(6)

loop_
_atom_type_symbol
_atom_type_description
_atom_type_scat_dispersion_real
_atom_type_scat_dispersion_imag
_atom_type_scat_source
C C 0.0033 0.0016 'International Tables Vol C Tables 4.2.6.8 and 6.1.1.4'
H H 0.0000 0.0000 'International Tables Vol C Tables 4.2.6.8 and 6.1.1.4'
O O 0.0106 0.0060 'International Tables Vol C Tables 4.2.6.8 and 6.1.1.4'
P P 0.1023 0.0942 'International Tables Vol C Tables 4.2.6.8 and 6.1.1.4'

loop_
_geom_angle_atom_site_label_1
_geom_angle_atom_site_label_2
_geom_angle_atom_site_label_3
_geom_angle
O1 P1 O4 105.13(5)
O2 P1 O1 107.18(5)
O2 P1 O4 102.54(5)
O3 P1 O1 112.94(5)
O3 P1 O2 114.17(5)
O3 P1 O4 113.92(5)
C1 O1 P1 117.60(7)
C3 O2 P1 124.55(7)
C12 O4 P1 119.41(8)
C13 O7 C14 116.44(10)
O1 C1 C2 108.28(9)
O1 C1 C4 105.49(8)
C4 C1 C2 114.99(9)
C1 C2 C3 113.77(9)
O2 C3 C2 109.49(9)
O2 C3 C10 107.52(9)
O2 C3 C11 103.94(9)
C10 C3 C2 112.77(10)
C10 C3 C11 111.87(10)
C11 C3 C2 110.80(10)
C5 C4 C1 119.90(10)
C5 C4 C9 119.53(11)
C9 C4 C1 120.52(10)
C4 C5 C6 120.29(11)
C7 C6 C5 119.86(12)
C6 C7 C8 120.17(11)
C7 C8 C9 120.17(12)
C8 C9 C4 119.98(11)
O4 C12 C13 112.46(10)
C16 C12 O4 122.90(11)
C16 C12 C13 124.62(11)
O6 C13 O7 125.38(11)
O6 C13 C12 123.86(11)
O7 C13 C12 110.77(10)
O7 C14 C15 111.04(13)

loop_
_geom_bond_atom_site_label_1
_geom_bond_atom_site_label_2
_geom_bond_distance
P1 O1 1.5663(8)
P1 O2 1.5528(9)
P1 O3 1.4554(9)
P1 O4 1.6050(9)
O1 C1 1.4796(13)
O2 C3 1.4933(14)
O4 C12 1.3923(14)
O6 C13 1.2043(15)
O7 C13 1.3301(15)
O7 C14 1.4613(16)
C1 C2 1.5178(15)
C1 C4 1.5026(15)
C2 C3 1.5311(16)
C3 C10 1.5158(17)
C3 C11 1.5170(16)
C4 C5 1.3897(15)
C4 C9 1.3937(16)
C5 C6 1.3936(17)
C6 C7 1.382(2)
C7 C8 1.3872(18)
C8 C9 1.3888(16)
C12 C13 1.4962(17)
C12 C16 1.3187(18)
C14 C15 1.501(3)
